data_7708144
loop_
_publ_author_name
'Liao, Sicheng'
'Liu, Tianlin'
'Zhou, Zhiyu'
'Wang, Kangcai'
'Song, Siwei'
'Zhang, Qinghua'

_publ_section_title
;
 Energetic isomers of bridged oxadiazole nitramines: the effect of
 asymmetric heterocyclics on stability and energetic properties
;
_journal_name_full 'Dalton Transactions'
_journal_paper_doi 10.1039/D1DT02404C
_journal_year 2021
_chemical_formula_moiety 'C4 H2 N8 O6, H2 O'
_chemical_formula_sum 'C4 H4 N8 O7'
_chemical_formula_weight 276.15
_space_group_crystal_system orthorhombic
_space_group_IT_number 29
_space_group_name_Hall 'P 2c -2ac'
_space_group_name_H-M_alt 'P c a 21'
_atom_sites_solution_hydrogens mixed
_atom_sites_solution_primary dual
_audit_block_doi 10.5517/ccdc.csd.cc279mmt
_audit_creation_date 2021-02-02
_audit_creation_method
;
Olex2 1.2
(compiled 2018.05.29 svn.r3508 for OlexSys, GUI svn.r5506)
;
_audit_update_record
;
2021-02-24 deposited with the CCDC.	2021-08-26 downloaded from the CCDC.
;
_cell_angle_alpha 90
_cell_angle_beta 90
_cell_angle_gamma 90
_cell_formula_units_Z 4
_cell_length_a 13.6771(11)
_cell_length_b 11.9568(11)
_cell_length_c 6.1214(5)
_cell_measurement_reflns_used 1657
_cell_measurement_temperature 180(2)
_cell_measurement_theta_max 22.756
_cell_measurement_theta_min 2.263
_cell_volume 1001.06(15)
_computing_cell_refinement 'SAINT V8.38A (?, 2016)'
_computing_data_reduction 'SAINT V8.38A (?, 2016)'
_computing_molecular_graphics 'Olex2 (Dolomanov et al., 2009)'
_computing_publication_material 'Olex2 (Dolomanov et al., 2009)'
_computing_structure_refinement 'ShelXL (Sheldrick, 2015)'
_computing_structure_solution 'ShelXT (Sheldrick, 2015)'
_diffrn_ambient_temperature 180.0
_diffrn_measured_fraction_theta_full 0.994
_diffrn_measured_fraction_theta_max 0.995
_diffrn_measurement_device_type 'CCD area detector'
_diffrn_measurement_method 'phi and omega scans'
_diffrn_radiation_monochromator graphite
_diffrn_radiation_type MoK\a
_diffrn_radiation_wavelength 0.71073
_diffrn_reflns_av_R_equivalents 0.0681
_diffrn_reflns_av_unetI/netI 0.0567
_diffrn_reflns_Laue_measured_fraction_full 0.994
_diffrn_reflns_Laue_measured_fraction_max 0.995
_diffrn_reflns_limit_h_max 17
_diffrn_reflns_limit_h_min -16
_diffrn_reflns_limit_k_max 14
_diffrn_reflns_limit_k_min -13
_diffrn_reflns_limit_l_max 7
_diffrn_reflns_limit_l_min -7
_diffrn_reflns_number 9152
_diffrn_reflns_point_group_measured_fraction_full 0.981
_diffrn_reflns_point_group_measured_fraction_max 0.977
_diffrn_reflns_theta_full 25.242
_diffrn_reflns_theta_max 26.365
_diffrn_reflns_theta_min 2.262
_exptl_absorpt_coefficient_mu 0.173
_exptl_absorpt_correction_T_max 0.7454
_exptl_absorpt_correction_T_min 0.6662
_exptl_absorpt_correction_type multi-scan
_exptl_absorpt_process_details
'SADABS-2016/2 (Bruker,2016/2) was used for absorption correction. wR2(int) was 0.1004 before and 0.0692 after correction. The Ratio of minimum to maximum transmission is 0.8937. The \l/2 correction factor is Not present.'
_exptl_crystal_colour colourless
_exptl_crystal_colour_primary colourless
_exptl_crystal_density_diffrn 1.832
_exptl_crystal_description block
_exptl_crystal_F_000 560
_exptl_crystal_size_max 0.24
_exptl_crystal_size_mid 0.18
_exptl_crystal_size_min 0.12
_refine_diff_density_max 0.223
_refine_diff_density_min -0.308
_refine_diff_density_rms 0.055
_refine_ls_abs_structure_details
;
 Flack x determined using 523 quotients [(I+)-(I-)]/[(I+)+(I-)]
 (Parsons, Flack and Wagner, Acta Cryst. B69 (2013) 249-259).
;
_refine_ls_abs_structure_Flack -0.3(10)
_refine_ls_extinction_method none
_refine_ls_goodness_of_fit_ref 1.070
_refine_ls_hydrogen_treatment mixed
_refine_ls_matrix_type full
_refine_ls_number_parameters 189
_refine_ls_number_reflns 1997
_refine_ls_number_restraints 8
_refine_ls_restrained_S_all 1.096
_refine_ls_R_factor_all 0.0704
_refine_ls_R_factor_gt 0.0449
_refine_ls_shift/su_max 0.000
_refine_ls_shift/su_mean 0.000
_refine_ls_structure_factor_coef Fsqd
_refine_ls_weighting_details 'w=1/[\s^2^(Fo^2^)+(0.0475P)^2^+0.1435P] where P=(Fo^2^+2Fc^2^)/3'
_refine_ls_weighting_scheme calc
_refine_ls_wR_factor_gt 0.0965
_refine_ls_wR_factor_ref 0.1109
_reflns_Friedel_coverage 0.785
_reflns_Friedel_fraction_full 0.964
_reflns_Friedel_fraction_max 0.955
_reflns_number_gt 1533
_reflns_number_total 1997
_reflns_threshold_expression 'I > 2\s(I)'
_cod_data_source_file d1dt02404c2.cif
_cod_data_source_block lsc
_cod_database_code 7708144
_shelx_shelxl_version_number 2018/3
_shelx_space_group_comment
;
The symmetry employed for this shelxl refinement is uniquely defined
by the following loop, which should always be used as a source of
symmetry information in preference to the above space-group names.
They are only intended as comments.
;
_shelx_estimated_absorpt_t_max 0.980
_shelx_estimated_absorpt_t_min 0.960
_olex2_refinement_description
;
1. Fixed Uiso
 At 1.2 times of:
  All N(H) groups
 At 1.5 times of:
  All O(H,H) groups
2. Restrained distances
 H2-HA
 2.5 with sigma of 0.02
3. Uiso/Uaniso restraints and constraints
Uanis(O8) \\sim Ueq: with sigma of 0.005 and sigma for terminal atoms of 0.01
4. Others
 Sof(O2A)=1-FVAR(1)
 Sof(O2)=FVAR(1)
5.a Free rotating group:
 O8(H,HA)
5.b Aromatic/amide H refined with riding coordinates:
 N2(H2)
;
_olex2_submission_special_instructions 'No special instructions were received'

loop_
_space_group_symop_operation_xyz
'x, y, z'
'-x, -y, z+1/2'
'x+1/2, -y, z'
'-x+1/2, y, z+1/2'

loop_
_atom_site_label
_atom_site_type_symbol
_atom_site_fract_x
_atom_site_fract_y
_atom_site_fract_z
_atom_site_U_iso_or_equiv
_atom_site_adp_type
_atom_site_occupancy
_atom_site_site_symmetry_order
_atom_site_calc_flag
_atom_site_refinement_flags_posn
_atom_site_refinement_flags_adp
_atom_site_refinement_flags_occupancy
_atom_site_disorder_assembly
_atom_site_disorder_group
O4 O 0.6619(2) 0.4151(2) 0.7703(5) 0.0310(8) Uani 1 1 d . . . . .
O3 O 0.6692(2) 0.1375(2) 0.3646(6) 0.0343(8) Uani 1 1 d . . . . .
O5 O 0.6054(2) 0.7186(3) 0.9719(6) 0.0407(9) Uani 1 1 d . . . . .
O6 O 0.7071(2) 0.6949(3) 1.2388(6) 0.0461(10) Uani 1 1 d . . . . .
N5 N 0.5738(3) 0.4948(3) 0.5088(7) 0.0303(9) Uani 1 1 d . . . . .
N6 N 0.5890(3) 0.5678(3) 0.6805(7) 0.0291(9) Uani 1 1 d . . . . .
N3 N 0.5855(2) 0.2857(3) 0.2510(7) 0.0293(9) Uani 1 1 d . . . . .
N8 N 0.6624(3) 0.6592(3) 1.0820(7) 0.0358(10) Uani 1 1 d . . . . .
N2 N 0.5974(3) 0.1171(3) 0.0344(7) 0.0352(10) Uani 1 1 d . . . . .
H2 H 0.637584 0.060973 0.010296 0.042 Uiso 1 1 calc DR . . . .
N7 N 0.6775(3) 0.5490(3) 1.0280(7) 0.0333(9) Uani 1 1 d . . . . .
N4 N 0.6805(3) 0.2196(3) 0.5280(7) 0.0346(10) Uani 1 1 d . . . . .
O1 O 0.5136(3) 0.0641(3) -0.2495(8) 0.0697(13) Uani 1 1 d . . . . .
N1 N 0.5224(4) 0.1339(4) -0.1042(9) 0.0572(14) Uani 1 1 d . . . . .
C4 C 0.6415(3) 0.5210(4) 0.8383(8) 0.0281(10) Uani 1 1 d . . . . .
C1 C 0.6130(3) 0.1840(4) 0.2105(8) 0.0283(10) Uani 1 1 d . . . . .
C3 C 0.6194(3) 0.4067(4) 0.5693(8) 0.0291(10) Uani 1 1 d . . . . .
C2 C 0.6289(3) 0.3023(3) 0.4509(8) 0.0272(10) Uani 1 1 d . . . . .
O2 O 0.491(3) 0.236(3) -0.114(5) 0.059(7) Uani 0.47(10) 1 d . . P A 1
O2A O 0.455(4) 0.197(4) -0.043(9) 0.081(14) Uani 0.53(10) 1 d . . P A 2
O8 O 0.7017(3) -0.0684(3) 0.0012(11) 0.0858(18) Uani 1 1 d . U . . .
H H 0.674250 -0.110691 0.110910 0.129 Uiso 1 1 d G . . . .
HA H 0.731193 -0.104847 -0.110073 0.129 Uiso 1 1 d DG . . . .
H6 H 0.562(4) 0.633(5) 0.664(9) 0.051(17) Uiso 1 1 d . . . . .

loop_
_atom_site_aniso_label
_atom_site_aniso_U_11
_atom_site_aniso_U_22
_atom_site_aniso_U_33
_atom_site_aniso_U_23
_atom_site_aniso_U_13
_atom_site_aniso_U_12
O4 0.0298(17) 0.0323(19) 0.0310(19) -0.0039(15) -0.0039(14) 0.0046(12)
O3 0.0359(17) 0.0291(18) 0.0380(19) -0.0010(16) -0.0043(16) 0.0048(14)
O5 0.0341(18) 0.0413(19) 0.047(2) -0.0115(18) -0.0114(16) 0.0112(14)
O6 0.0400(19) 0.054(2) 0.045(2) -0.0201(18) -0.0139(19) 0.0072(16)
N5 0.0262(19) 0.033(2) 0.032(2) -0.0042(18) -0.0006(17) 0.0029(15)
N6 0.025(2) 0.031(2) 0.032(2) -0.0030(19) -0.0016(16) 0.0029(17)
N3 0.0243(19) 0.027(2) 0.036(2) -0.0025(18) -0.0006(18) 0.0011(14)
N8 0.0229(19) 0.047(3) 0.037(3) -0.007(2) 0.0007(18) 0.0051(17)
N2 0.034(2) 0.033(2) 0.039(3) -0.0045(19) -0.002(2) 0.0021(15)
N7 0.030(2) 0.033(2) 0.037(2) -0.003(2) -0.0024(19) 0.0024(15)
N4 0.034(2) 0.032(2) 0.038(3) -0.002(2) -0.0035(19) 0.0057(16)
O1 0.085(3) 0.064(3) 0.061(3) -0.030(2) -0.021(3) -0.002(2)
N1 0.058(3) 0.061(4) 0.053(3) -0.017(3) -0.021(3) 0.006(3)
C4 0.021(2) 0.028(2) 0.035(3) 0.002(2) 0.003(2) 0.0009(17)
C1 0.021(2) 0.033(3) 0.031(3) 0.000(2) 0.004(2) 0.0003(17)
C3 0.022(2) 0.035(3) 0.031(3) 0.000(2) 0.000(2) 0.0001(17)
C2 0.023(2) 0.026(2) 0.033(3) 0.001(2) 0.0028(19) -0.0013(18)
O2 0.052(11) 0.057(11) 0.069(10) -0.012(9) -0.021(9) 0.015(9)
O2A 0.075(17) 0.074(16) 0.094(18) -0.042(15) -0.050(16) 0.041(14)
O8 0.057(3) 0.037(2) 0.163(6) -0.022(3) 0.032(3) -0.0005(18)

loop_
_atom_type_symbol
_atom_type_description
_atom_type_scat_dispersion_real
_atom_type_scat_dispersion_imag
_atom_type_scat_source
C C 0.0033 0.0016 'International Tables Vol C Tables 4.2.6.8 and 6.1.1.4'
H H 0.0000 0.0000 'International Tables Vol C Tables 4.2.6.8 and 6.1.1.4'
N N 0.0061 0.0033 'International Tables Vol C Tables 4.2.6.8 and 6.1.1.4'
O O 0.0106 0.0060 'International Tables Vol C Tables 4.2.6.8 and 6.1.1.4'

loop_
_geom_angle_atom_site_label_1
_geom_angle_atom_site_label_2
_geom_angle_atom_site_label_3
_geom_angle
_geom_angle_site_symmetry_1
_geom_angle_site_symmetry_3
_geom_angle_publ_flag
C4 O4 C3 104.9(4) . . ?
C1 O3 N4 105.9(3) . . ?
C3 N5 N6 103.1(4) . . ?
C4 N6 N5 111.6(4) . . ?
C1 N3 C2 100.4(4) . . ?
O5 N8 N7 120.5(4) . . ?
O6 N8 O5 122.7(4) . . ?
O6 N8 N7 116.8(4) . . ?
N1 N2 C1 122.1(4) . . ?
C4 N7 N8 113.8(4) . . ?
C2 N4 O3 102.2(4) . . ?
O1 N1 N2 115.5(4) . . ?
O1 N1 O2 125.1(9) . . ?
O1 N1 O2A 123.9(11) . . ?
O2 N1 N2 114.9(11) . . ?
O2A N1 N2 117.5(10) . . ?
N6 C4 O4 106.3(4) . . ?
N7 C4 O4 115.7(4) . . ?
N7 C4 N6 138.0(4) . . ?
O3 C1 N2 113.9(4) . . ?
N3 C1 O3 114.9(4) . . ?
N3 C1 N2 131.2(4) . . ?
O4 C3 C2 118.4(4) . . ?
N5 C3 O4 114.1(4) . . ?
N5 C3 C2 127.5(4) . . ?
N3 C2 C3 122.1(4) . . ?
N4 C2 N3 116.5(4) . . ?
N4 C2 C3 121.4(4) . . ?

loop_
_geom_bond_atom_site_label_1
_geom_bond_atom_site_label_2
_geom_bond_distance
_geom_bond_site_symmetry_2
_geom_bond_publ_flag
O4 C4 1.362(5) . ?
O4 C3 1.365(5) . ?
O3 N4 1.410(5) . ?
O3 C1 1.338(5) . ?
O5 N8 1.251(5) . ?
O6 N8 1.215(5) . ?
N5 N6 1.382(5) . ?
N5 C3 1.279(6) . ?
N6 C4 1.328(6) . ?
N3 C1 1.297(5) . ?
N3 C2 1.374(6) . ?
N8 N7 1.374(5) . ?
N2 N1 1.346(6) . ?
N2 C1 1.359(6) . ?
N7 C4 1.305(6) . ?
N4 C2 1.303(5) . ?
O1 N1 1.226(6) . ?
N1 O2 1.29(3) . ?
N1 O2A 1.25(3) . ?
C3 C2 1.450(6) . ?
